data_2312805
loop_
_publ_author_name
'Ku&#x15b;, Piotr'
'Kusz, Joachim'
'Ksi&#x105;&#x17c;ek, Maria'
'Rojkiewicz, Marcin'

_publ_section_title
;
 Crystal structures of two pyrrolidin-1-yl derivatives of cathinone:
 &#x3b1;-PVP and &#x3b1;-D2PV.
;
_journal_coeditor_code VP3040
_journal_issue 'Pt 5'
_journal_name_full 'Acta crystallographica. Section C, Structural chemistry'
_journal_page_first 252
_journal_page_last 258
_journal_paper_doi 10.1107/S2053229625002499
_journal_volume 81
_journal_year 2025
_chemical_formula_iupac 'C4 H10 O4'
_chemical_formula_moiety 'C4 H10 O4'
_chemical_formula_sum 'C4 H10 O4'
_chemical_formula_weight 122.12
_chemical_name_common
;
Erythritol
;
_chemical_name_systematic
;
(2<i>R</i>,3<i>S</i>)-Butane-1,2,3,4-tetrol
;
_space_group_crystal_system tetragonal
_space_group_IT_number 88
_space_group_name_Hall '-I 4ad'
_space_group_name_H-M_alt 'I 41/a :2'
_atom_sites_solution_hydrogens mixed
_audit_creation_method SHELXL-2019/3
_cell_angle_alpha 90
_cell_angle_beta 90
_cell_angle_gamma 90
_cell_formula_units_Z 8
_cell_length_a 12.7890(3)
_cell_length_b 12.7890(3)
_cell_length_c 6.8269(2)
_cell_measurement_reflns_used 4445
_cell_measurement_temperature 290.0(10)
_cell_measurement_theta_max 36.3590
_cell_measurement_theta_min 4.5070
_cell_volume 1116.60(5)
_computing_cell_refinement
;
CrysAlis PRO (Rigaku OD, 2023)
;
_computing_data_collection
;
CrysAlis PRO (Rigaku OD, 2023)
;
_computing_data_reduction
;
CrysAlis PRO (Rigaku OD, 2023)
;
_computing_structure_refinement
;
SHELXL2019 (Sheldrick, 2015<i>b</i>)
;
_computing_structure_solution
;
SHELXS2013 (Sheldrick, 2015<i>a</i>)
;
_diffrn_ambient_temperature 290.0(10)
_diffrn_detector_area_resol_mean 10.4498
_diffrn_measured_fraction_theta_full 1.000
_diffrn_measured_fraction_theta_max 0.974
_diffrn_measurement_device_type
;
Agilent SuperNova with an Atlas detector
;
_diffrn_measurement_method '\w scans'
_diffrn_radiation_type MoK\a
_diffrn_radiation_wavelength 0.71073
_diffrn_reflns_av_R_equivalents 0.0192
_diffrn_reflns_av_unetI/netI 0.0088
_diffrn_reflns_limit_h_max 16
_diffrn_reflns_limit_h_min -21
_diffrn_reflns_limit_k_max 17
_diffrn_reflns_limit_k_min -20
_diffrn_reflns_limit_l_max 11
_diffrn_reflns_limit_l_min -11
_diffrn_reflns_number 8285
_diffrn_reflns_theta_full 25.242
_diffrn_reflns_theta_max 36.403
_diffrn_reflns_theta_min 3.186
_diffrn_source 'micro-focus sealed X-ray tube'
_exptl_absorpt_coefficient_mu 0.131
_exptl_absorpt_correction_T_max 1.00000
_exptl_absorpt_correction_T_min 0.87349
_exptl_absorpt_correction_type multi-scan
_exptl_absorpt_process_details
;
(CrysAlis PRO; Rigaku OD, 2023)
;
_exptl_crystal_colour colourless
_exptl_crystal_density_diffrn 1.453
_exptl_crystal_description polyhedron
_exptl_crystal_F_000 528
_exptl_crystal_size_max 0.380
_exptl_crystal_size_mid 0.230
_exptl_crystal_size_min 0.150
_refine_diff_density_max 0.364
_refine_diff_density_min -0.305
_refine_ls_extinction_method none
_refine_ls_goodness_of_fit_ref 1.091
_refine_ls_hydrogen_treatment constr
_refine_ls_matrix_type full
_refine_ls_number_parameters 37
_refine_ls_number_reflns 1327
_refine_ls_number_restraints 0
_refine_ls_restrained_S_all 1.091
_refine_ls_R_factor_all 0.0359
_refine_ls_R_factor_gt 0.0338
_refine_ls_shift/su_max 0.000
_refine_ls_shift/su_mean 0.000
_refine_ls_structure_factor_coef Fsqd
_refine_ls_weighting_details 'w=1/[\s^2^(Fo^2^)+(0.0603P)^2^+0.2094P] where P=(Fo^2^+2Fc^2^)/3'
_refine_ls_weighting_scheme calc
_refine_ls_wR_factor_gt 0.1056
_refine_ls_wR_factor_ref 0.1082
_reflns_number_gt 1219
_reflns_number_total 1327
_reflns_threshold_expression 'I > 2\s(I)'
_cod_data_source_file vp3040sup1.cif
_cod_data_source_block ch24_pk1508_1_rt
_cod_depositor_comments 'Adding full bibliography for 2312803--2312805.cif.'
_cod_original_cell_volume 1116.60(6)
_cod_original_sg_symbol_H-M 'I 41/a'
_cod_database_code 2312805
_cod_database_fobs_code 2312805
_shelx_space_group_comment
;
The symmetry employed for this shelxl refinement is uniquely defined
by the following loop, which should always be used as a source of
symmetry information in preference to the above space-group names.
They are only intended as comments.
;
_shelx_estimated_absorpt_t_min 0.952
_shelx_estimated_absorpt_t_max 0.981

loop_
_space_group_symop_operation_xyz
'x, y, z'
'-x+1/2, -y, z+1/2'
'-y+3/4, x+1/4, z+1/4'
'y+3/4, -x+3/4, z+3/4'
'x+1/2, y+1/2, z+1/2'
'-x+1, -y+1/2, z+1'
'-y+5/4, x+3/4, z+3/4'
'y+5/4, -x+5/4, z+5/4'
'-x, -y, -z'
'x-1/2, y, -z-1/2'
'y-3/4, -x-1/4, -z-1/4'
'-y-3/4, x-3/4, -z-3/4'
'-x+1/2, -y+1/2, -z+1/2'
'x, y+1/2, -z'
'y-1/4, -x+1/4, -z+1/4'
'-y-1/4, x-1/4, -z-1/4'

loop_
_atom_site_type_symbol
_atom_site_label
_atom_site_fract_x
_atom_site_fract_y
_atom_site_fract_z
_atom_site_U_iso_or_equiv
_atom_site_adp_type
_atom_site_calc_flag
_atom_site_occupancy
_atom_site_disorder_assembly
_atom_site_disorder_group
O O1 -0.14693(4) -0.05018(4) 0.24790(8) 0.03577(14) Uani d 1 . .
H H4 -0.160535 0.009120 0.337904 0.054 Uiso d 1 . .
O O2 0.01164(4) 0.10486(3) 0.18275(8) 0.03063(13) Uani d 1 . .
H H5 0.068141 0.149962 0.137351 0.046 Uiso d 1 . .
C C1 -0.03820(5) -0.07197(5) 0.24128(9) 0.02933(14) Uani d 1 . .
H H1 -0.027939 -0.143404 0.197584 0.035 Uiso calc 1 . .
H H2 -0.009393 -0.065977 0.372237 0.035 Uiso calc 1 . .
C C2 0.02038(4) 0.00133(4) 0.10541(8) 0.02389(12) Uani d 1 . .
H H3 0.094357 -0.018643 0.104758 0.029 Uiso calc 1 . .

loop_
_atom_site_aniso_label
_atom_site_aniso_U_11
_atom_site_aniso_U_22
_atom_site_aniso_U_33
_atom_site_aniso_U_12
_atom_site_aniso_U_13
_atom_site_aniso_U_23
O1 0.0309(2) 0.0400(3) 0.0365(3) -0.00743(17) 0.00348(17) -0.01009(19)
O2 0.0340(2) 0.0243(2) 0.0336(2) -0.00156(15) -0.00005(17) -0.00750(15)
C1 0.0346(3) 0.0269(3) 0.0265(3) -0.00039(19) -0.00157(19) 0.00038(18)
C2 0.0230(2) 0.0228(2) 0.0259(2) 0.00223(15) -0.00215(16) -0.00289(16)

loop_
_atom_type_symbol
_atom_type_description
_atom_type_scat_dispersion_real
_atom_type_scat_dispersion_imag
_atom_type_scat_source
C C 0.0033 0.0016 'International Tables Vol C Tables 4.2.6.8 and 6.1.1.4'
H H 0.0000 0.0000 'International Tables Vol C Tables 4.2.6.8 and 6.1.1.4'
O O 0.0106 0.0060 'International Tables Vol C Tables 4.2.6.8 and 6.1.1.4'

loop_
_geom_angle_atom_site_label_1
_geom_angle_atom_site_label_2
_geom_angle_atom_site_label_3
_geom_angle_site_symmetry_1
_geom_angle_site_symmetry_3
_geom_angle
_geom_angle_publ_flag
C1 O1 H4 . . 110.0 ?
C2 O2 H5 . . 111.9 ?
O1 C1 C2 . . 112.47(5) ?
O1 C1 H1 . . 109.1 ?
C2 C1 H1 . . 109.1 ?
O1 C1 H2 . . 109.1 ?
C2 C1 H2 . . 109.1 ?
H1 C1 H2 . . 107.8 ?
O2 C2 C1 . . 107.93(5) ?
O2 C2 C2 . 9 109.95(5) ?
C1 C2 C2 . 9 113.14(6) ?
O2 C2 H3 . . 108.6 ?
C1 C2 H3 . . 108.6 ?
C2 C2 H3 9 . 108.6 ?

loop_
_geom_bond_atom_site_label_1
_geom_bond_atom_site_label_2
_geom_bond_site_symmetry_2
_geom_bond_distance
_geom_bond_publ_flag
O1 C1 . 1.4190(8) ?
O1 H4 . 0.9914 ?
O2 C2 . 1.4298(7) ?
O2 H5 . 0.9751 ?
C1 C2 . 1.5166(9) ?
C1 H1 . 0.9700 ?
C1 H2 . 0.9700 ?
C2 C2 9 1.5312(11) ?
C2 H3 . 0.9800 ?

loop_
_geom_torsion_atom_site_label_1
_geom_torsion_atom_site_label_2
_geom_torsion_atom_site_label_3
_geom_torsion_atom_site_label_4
_geom_torsion_site_symmetry_1
_geom_torsion_site_symmetry_2
_geom_torsion_site_symmetry_3
_geom_torsion_site_symmetry_4
_geom_torsion
_geom_torsion_publ_flag
O1 C1 C2 O2 . . . . 63.82(6) ?
O1 C1 C2 C2 . . . 9 -58.07(7) ?
